data_4301010
loop_
_publ_author_name
'Masahiro Kato'
'Taka-aki Okamura'
'Hitoshi Yamamoto'
'Norikazu Ueyama'

_publ_section_title
;

Effects of the Intramolecular NH...S Hydrogen Bond in Mononuclear

Platinum(II) and Palladium(II) Complexes with 2,2'-Bipyridine and

Benzenethiol Derivatives

;
_journal_name_full 'Inorganic Chemistry'
_journal_page_first 1966
_journal_page_last 1972
_journal_paper_doi 10.1021/ic0490167
_journal_volume 44
_journal_year 2005
_chemical_formula_moiety 'C32 H36 N4 O2 Pt S2, 0.5(C6 H12 O2)'
_chemical_formula_sum 'C35 H42 N4 O3 Pt S2'
_chemical_formula_weight 825.94
_chemical_name_systematic
; 

 ? 

;
_space_group_IT_number 15
_symmetry_cell_setting monoclinic
_symmetry_Int_Tables_number 15
_symmetry_space_group_name_Hall '-C 2yc'
_symmetry_space_group_name_H-M 'C 1 2/c 1'
_atom_sites_solution_hydrogens geom
_atom_sites_solution_primary direct
_atom_sites_solution_secondary difmap
_audit_creation_date 'Sat Dec 11 21:08:45 2004'
_audit_creation_method SHELXL-97
_cell_angle_alpha 90.00
_cell_angle_beta 124.109(6)
_cell_angle_gamma 90.00
_cell_formula_units_Z 8
_cell_length_a 30.881(4)
_cell_length_b 14.2578(17)
_cell_length_c 19.3707(19)
_cell_measurement_reflns_used 20977
_cell_measurement_temperature 200(2)
_cell_measurement_theta_max 27.5
_cell_measurement_theta_min 3.1
_cell_volume 7061.6(15)
_computing_structure_refinement 'SHELXL-97 (Sheldrick, 1997)'
_computing_structure_solution 'SIR92 (Altomare et al., 1994)'
_diffrn_ambient_temperature 200(2)
_diffrn_detector_area_resol_mean 10.00
_diffrn_measured_fraction_theta_full 0.994
_diffrn_measured_fraction_theta_max 0.994
_diffrn_measurement_device_type 'Rigaku RAXIS-RAPID Imaging Plate'
_diffrn_measurement_method \w
_diffrn_radiation_monochromator graphite
_diffrn_radiation_source 'fine-focus sealed tube'
_diffrn_radiation_type MoK\a
_diffrn_radiation_wavelength 0.71075
_diffrn_reflns_av_R_equivalents 0.0313
_diffrn_reflns_av_sigmaI/netI 0.0377
_diffrn_reflns_limit_h_max 39
_diffrn_reflns_limit_h_min -39
_diffrn_reflns_limit_k_max 16
_diffrn_reflns_limit_k_min -18
_diffrn_reflns_limit_l_max 25
_diffrn_reflns_limit_l_min -25
_diffrn_reflns_number 32649
_diffrn_reflns_theta_full 27.45
_diffrn_reflns_theta_max 27.45
_diffrn_reflns_theta_min 3.13
_exptl_absorpt_coefficient_mu 4.131
_exptl_absorpt_correction_T_max 0.291
_exptl_absorpt_correction_T_min 0.209
_exptl_absorpt_correction_type multi-scan
_exptl_absorpt_process_details '(Higashi, 1995)'
_exptl_crystal_colour red
_exptl_crystal_density_diffrn 1.554
_exptl_crystal_density_method 'not measured'
_exptl_crystal_description block
_exptl_crystal_F_000 3312
_exptl_crystal_size_max 0.400
_exptl_crystal_size_mid 0.400
_exptl_crystal_size_min 0.300
_refine_diff_density_max 1.048
_refine_diff_density_min -1.049
_refine_diff_density_rms 0.074
_refine_ls_extinction_method none
_refine_ls_goodness_of_fit_ref 0.867
_refine_ls_hydrogen_treatment mixed
_refine_ls_matrix_type full
_refine_ls_number_parameters 515
_refine_ls_number_reflns 8028
_refine_ls_number_restraints 265
_refine_ls_restrained_S_all 0.880
_refine_ls_R_factor_all 0.0424
_refine_ls_R_factor_gt 0.0219
_refine_ls_shift/su_max 0.005
_refine_ls_shift/su_mean 0.000
_refine_ls_structure_factor_coef Fsqd
_refine_ls_weighting_details 'calc w=1/[\s^2^(Fo^2^)+(0.0274P)^2^+0.0000P] where P=(Fo^2^+2Fc^2^)/3'
_refine_ls_weighting_scheme calc
_refine_ls_wR_factor_gt 0.0478
_refine_ls_wR_factor_ref 0.0504
_reflns_number_gt 4849
_reflns_number_total 8028
_reflns_threshold_expression I>2\s(I)
_cod_data_source_file ic0490167si20041217_045721.cif
_cod_data_source_block shelxl
_cod_original_cell_volume 7061.7(14)
_cod_database_code 4301010

loop_
_symmetry_equiv_pos_as_xyz
'x, y, z'
'-x, y, -z+1/2'
'x+1/2, y+1/2, z'
'-x+1/2, y+1/2, -z+1/2'
'-x, -y, -z'
'x, -y, z-1/2'
'-x+1/2, -y+1/2, -z'
'x+1/2, -y+1/2, z-1/2'

loop_
_atom_site_label
_atom_site_type_symbol
_atom_site_fract_x
_atom_site_fract_y
_atom_site_fract_z
_atom_site_U_iso_or_equiv
_atom_site_adp_type
_atom_site_occupancy
_atom_site_symmetry_multiplicity
_atom_site_calc_flag
_atom_site_refinement_flags
_atom_site_disorder_assembly
_atom_site_disorder_group
Pt1 Pt 0.530492(4) 0.749238(8) 0.488866(6) 0.02667(4) Uani 1 1 d U . .
S1 S 0.46289(3) 0.73079(5) 0.35235(5) 0.0388(2) Uani 1 1 d U . .
S2 S 0.47157(3) 0.73228(5) 0.52429(6) 0.0429(2) Uani 1 1 d U . .
O1 O 0.29979(8) 0.73496(13) 0.19050(13) 0.0401(5) Uani 1 1 d U . .
O2 O 0.3597(3) 0.7632(6) 0.5729(5) 0.118(3) Uani 0.50 1 d PDU . .
O2B O 0.4488(3) 0.7165(5) 0.7218(5) 0.107(2) Uani 0.50 1 d PDU . .
O3 O 0.2488(4) 0.4323(7) 0.4900(6) 0.163(4) Uani 0.50 1 d PDU . .
O3B O 0.2087(9) 0.6673(10) 0.5585(10) 0.407(16) Uani 0.50 1 d PDU . .
N1 N 0.35545(10) 0.80949(16) 0.31347(16) 0.0345(6) Uani 1 1 d U . .
H1 H 0.3777 0.7991 0.3672 0.041 Uiso 1 1 calc R . .
N2 N 0.4332(5) 0.6713(7) 0.6350(10) 0.118(5) Uani 0.50 1 d PDU . .
H2 H 0.4672 0.6795 0.6612 0.141 Uiso 0.50 1 calc PR . .
N2B N 0.4006(7) 0.6828(9) 0.5798(8) 0.130(6) Uani 0.50 1 d PDU . .
H2B H 0.3947 0.7108 0.5348 0.156 Uiso 0.50 1 calc PR . .
N31 N 0.59720(9) 0.76773(13) 0.60750(15) 0.0287(5) Uani 1 1 d U . .
N41 N 0.58720(9) 0.75083(15) 0.46379(14) 0.0288(5) Uani 1 1 d U . .
C11 C 0.42295(12) 0.63769(19) 0.34811(18) 0.0313(7) Uani 1 1 d U . .
C12 C 0.36828(12) 0.64542(19) 0.30292(18) 0.0295(7) Uani 1 1 d U . .
C13 C 0.33850(14) 0.5667(2) 0.2933(2) 0.0475(10) Uani 1 1 d U . .
H13 H 0.3014 0.5708 0.2601 0.057 Uiso 1 1 calc R . .
C14 C 0.36224(16) 0.4835(2) 0.3314(3) 0.0633(13) Uani 1 1 d U . .
H14 H 0.3416 0.4308 0.3257 0.076 Uiso 1 1 calc R . .
C15 C 0.41628(16) 0.4763(2) 0.3784(2) 0.0582(12) Uani 1 1 d U . .
H15 H 0.4327 0.4191 0.4057 0.070 Uiso 1 1 calc R . .
C16 C 0.44624(13) 0.5523(2) 0.3855(2) 0.0419(8) Uani 1 1 d U . .
H16 H 0.4832 0.5462 0.4162 0.050 Uiso 1 1 calc R . .
C17 C 0.33839(11) 0.73446(19) 0.26363(19) 0.0305(7) Uani 1 1 d U . .
C18 C 0.34070(13) 0.9088(2) 0.2875(2) 0.0407(9) Uani 1 1 d U . .
C21 C 0.46901(12) 0.83363(19) 0.5747(2) 0.0351(7) Uani 1 1 d U . .
C22 C 0.4344(5) 0.8388(9) 0.5983(8) 0.049(3) Uani 0.50 1 d PDU . .
C22B C 0.4519(4) 0.8246(8) 0.6302(8) 0.042(3) Uani 0.50 1 d PDU . .
C23 C 0.4280(6) 0.9225(10) 0.6283(8) 0.069(4) Uani 0.50 1 d PU . .
H23 H 0.4071 0.9229 0.6502 0.082 Uiso 0.50 1 calc PR . .
C23B C 0.4490(6) 0.9046(10) 0.6697(8) 0.075(4) Uani 0.50 1 d PU . .
H23B H 0.4363 0.9004 0.7043 0.090 Uiso 0.50 1 calc PR . .
C24 C 0.4490(8) 0.998(2) 0.6273(13) 0.060(5) Uani 0.50 1 d PU . .
H24 H 0.4401 1.0548 0.6421 0.072 Uiso 0.50 1 calc PR . .
C24B C 0.4664(8) 0.996(2) 0.6563(13) 0.061(5) Uani 0.50 1 d PU . .
H24B H 0.4653 1.0511 0.6828 0.073 Uiso 0.50 1 calc PR . .
C25 C 0.48400(16) 1.0000(2) 0.6056(2) 0.0528(10) Uani 1 1 d U . .
H25 H 0.5058 1.0478 0.6091 0.063 Uiso 1 1 d . . .
C26 C 0.48968(13) 0.9191(2) 0.57185(19) 0.0389(8) Uani 1 1 d U . .
H26 H 0.5082 0.9220 0.5460 0.047 Uiso 1 1 calc R . .
C27 C 0.4048(4) 0.7527(7) 0.5976(7) 0.066(2) Uani 0.50 1 d PDU . .
C27B C 0.4355(6) 0.7326(8) 0.6521(7) 0.083(4) Uani 0.50 1 d PDU . .
C28 C 0.4186(4) 0.5717(5) 0.6405(6) 0.071(3) Uani 0.50 1 d PDU . .
C28B C 0.3707(5) 0.5935(6) 0.5601(7) 0.090(3) Uani 0.50 1 d PDU . .
C32 C 0.64277(11) 0.77182(17) 0.61145(18) 0.0296(7) Uani 1 1 d U . .
C33 C 0.69070(12) 0.7834(2) 0.68624(18) 0.0343(7) Uani 1 1 d U . .
H33 H 0.7220 0.7865 0.6880 0.041 Uiso 1 1 calc R . .
C34 C 0.69185(14) 0.7904(2) 0.7590(2) 0.0445(8) Uani 1 1 d U . .
H34 H 0.7241 0.7992 0.8113 0.053 Uiso 1 1 calc R . .
C35 C 0.64593(14) 0.7846(2) 0.7545(2) 0.0436(8) Uani 1 1 d U . .
H35 H 0.6464 0.7888 0.8038 0.052 Uiso 1 1 calc R . .
C36 C 0.59956(13) 0.77268(18) 0.6788(2) 0.0368(7) Uani 1 1 d U . .
H36 H 0.5681 0.7678 0.6767 0.044 Uiso 1 1 calc R . .
C42 C 0.63707(11) 0.76018(19) 0.53095(17) 0.0299(6) Uani 1 1 d U . .
C43 C 0.67900(12) 0.7562(2) 0.52411(19) 0.0450(8) Uani 1 1 d U . .
H43 H 0.7137 0.7624 0.5721 0.054 Uiso 1 1 calc R . .
C44 C 0.66996(12) 0.7432(2) 0.4464(2) 0.0509(9) Uani 1 1 d U . .
H44 H 0.6984 0.7397 0.4403 0.061 Uiso 1 1 calc R . .
C45 C 0.61927(13) 0.7354(2) 0.3780(2) 0.0447(8) Uani 1 1 d U . .
H45 H 0.6123 0.7277 0.3240 0.054 Uiso 1 1 calc R . .
C46 C 0.57908(12) 0.7388(2) 0.38807(18) 0.0382(7) Uani 1 1 d U . .
H46 H 0.5443 0.7325 0.3405 0.046 Uiso 1 1 calc R . .
C51 C 0.2410(6) 0.5092(11) 0.5036(7) 0.136(5) Uani 0.50 1 d PDU . .
C51B C 0.2219(9) 0.6170(13) 0.5262(13) 0.269(11) Uani 0.50 1 d PDU . .
C52 C 0.2099(6) 0.5122(8) 0.5353(10) 0.361(9) Uani 0.50 1 d PDU . .
H52A H 0.2095 0.5763 0.5532 0.433 Uiso 0.50 1 calc PR . .
H52B H 0.2244 0.4696 0.5831 0.433 Uiso 0.50 1 calc PR . .
H52C H 0.1742 0.4929 0.4919 0.433 Uiso 0.50 1 calc PR . .
C52B C 0.2099(6) 0.5122(8) 0.5353(10) 0.361(9) Uani 0.50 1 d PU . .
H52D H 0.2421 0.4752 0.5612 0.433 Uiso 0.50 1 calc PR . .
H52E H 0.1839 0.4865 0.4801 0.433 Uiso 0.50 1 calc PR . .
H52F H 0.1963 0.5096 0.5704 0.433 Uiso 0.50 1 calc PR . .
C53 C 0.2394(5) 0.5859(7) 0.4518(7) 0.093(4) Uani 0.50 1 d PDU . .
H53A H 0.2599 0.5686 0.4294 0.111 Uiso 0.50 1 calc PR . .
H53B H 0.2541 0.6427 0.4857 0.111 Uiso 0.50 1 calc PR . .
H53C H 0.2031 0.5976 0.4057 0.111 Uiso 0.50 1 calc PR . .
C53B C 0.2058(5) 0.6159(10) 0.4456(8) 0.156(6) Uani 0.50 1 d PDU . .
H53D H 0.1976 0.6800 0.4234 0.188 Uiso 0.50 1 calc PR . .
H53E H 0.1745 0.5767 0.4134 0.188 Uiso 0.50 1 calc PR . .
H53F H 0.2336 0.5902 0.4412 0.188 Uiso 0.50 1 calc PR . .
C101 C 0.28257(13) 0.9241(2) 0.2480(2) 0.0577(11) Uani 1 1 d U . .
H101 H 0.2624 0.8870 0.1967 0.069 Uiso 1 1 calc R . .
H102 H 0.2742 0.9907 0.2348 0.069 Uiso 1 1 calc R . .
H103 H 0.2737 0.9044 0.2871 0.069 Uiso 1 1 calc R . .
C102 C 0.35521(17) 0.9356(2) 0.2271(2) 0.0622(11) Uani 1 1 d U . .
H104 H 0.3341 0.8990 0.1757 0.075 Uiso 1 1 calc R . .
H105 H 0.3924 0.9225 0.2525 0.075 Uiso 1 1 calc R . .
H106 H 0.3486 1.0026 0.2141 0.075 Uiso 1 1 calc R . .
C103 C 0.37316(15) 0.9659(2) 0.3675(2) 0.0585(11) Uani 1 1 d U . .
H107 H 0.3635 0.9485 0.4061 0.070 Uiso 1 1 calc R . .
H108 H 0.3664 1.0329 0.3544 0.070 Uiso 1 1 calc R . .
H109 H 0.4104 0.9529 0.3934 0.070 Uiso 1 1 calc R . .
C104 C 0.4030(3) 0.5229(4) 0.5618(4) 0.119(2) Uani 0.50 1 d PDU . .
H110 H 0.4309 0.5292 0.5524 0.143 Uiso 0.50 1 calc PR . .
H111 H 0.3708 0.5510 0.5151 0.143 Uiso 0.50 1 calc PR . .
H112 H 0.3970 0.4563 0.5662 0.143 Uiso 0.50 1 calc PR . .
C105 C 0.4673(4) 0.5205(6) 0.7040(7) 0.104(3) Uani 0.50 1 d PDU . .
H113 H 0.4919 0.5210 0.6872 0.124 Uiso 0.50 1 calc PR . .
H114 H 0.4586 0.4556 0.7081 0.124 Uiso 0.50 1 calc PR . .
H115 H 0.4833 0.5514 0.7582 0.124 Uiso 0.50 1 calc PR . .
C106 C 0.3818(5) 0.5726(10) 0.6667(7) 0.070(3) Uani 0.50 1 d PDU . .
H116 H 0.3977 0.6065 0.7197 0.084 Uiso 0.50 1 calc PR . .
H117 H 0.3741 0.5081 0.6739 0.084 Uiso 0.50 1 calc PR . .
H118 H 0.3493 0.6040 0.6240 0.084 Uiso 0.50 1 calc PR . .
C107 C 0.4030(3) 0.5229(4) 0.5618(4) 0.119(2) Uani 0.50 1 d PDU . .
H119 H 0.4359 0.5210 0.6171 0.143 Uiso 0.50 1 calc PR . .
H120 H 0.4103 0.5362 0.5197 0.143 Uiso 0.50 1 calc PR . .
H121 H 0.3853 0.4622 0.5499 0.143 Uiso 0.50 1 calc PR . .
C108 C 0.3586(7) 0.5721(13) 0.6234(8) 0.132(7) Uani 0.50 1 d PDU . .
H123 H 0.3352 0.6204 0.6209 0.158 Uiso 0.50 1 calc PR . .
H124 H 0.3911 0.5714 0.6792 0.158 Uiso 0.50 1 calc PR . .
H125 H 0.3416 0.5107 0.6114 0.158 Uiso 0.50 1 calc PR . .
C109 C 0.3256(5) 0.5908(7) 0.4745(7) 0.108(3) Uani 0.50 1 d PDU . .
H126 H 0.2996 0.6365 0.4670 0.129 Uiso 0.50 1 calc PR . .
H127 H 0.3103 0.5278 0.4615 0.129 Uiso 0.50 1 calc PR . .
H128 H 0.3365 0.6063 0.4370 0.129 Uiso 0.50 1 calc PR . .

loop_
_atom_site_aniso_label
_atom_site_aniso_U_11
_atom_site_aniso_U_22
_atom_site_aniso_U_33
_atom_site_aniso_U_23
_atom_site_aniso_U_13
_atom_site_aniso_U_12
Pt1 0.02116(5) 0.02494(6) 0.03425(6) -0.00015(6) 0.01575(4) -0.00058(6)
S1 0.0189(3) 0.0513(5) 0.0384(4) 0.0081(4) 0.0114(3) -0.0020(3)
S2 0.0419(5) 0.0398(5) 0.0639(6) -0.0189(4) 0.0400(4) -0.0143(4)
O1 0.0244(11) 0.0461(14) 0.0389(12) 0.0011(10) 0.0110(9) 0.0035(10)
O2 0.074(5) 0.178(9) 0.095(5) 0.043(5) 0.042(4) -0.033(5)
O2B 0.148(7) 0.105(5) 0.134(6) 0.039(5) 0.119(6) 0.018(5)
O3 0.155(9) 0.106(6) 0.178(11) 0.022(6) 0.062(8) -0.022(6)
O3B 0.67(4) 0.279(13) 0.36(2) -0.193(16) 0.34(3) -0.31(2)
N1 0.0281(15) 0.0293(13) 0.0376(15) 0.0019(12) 0.0131(13) 0.0045(11)
N2 0.139(10) 0.044(5) 0.270(18) 0.002(6) 0.176(12) -0.013(5)
N2B 0.253(19) 0.091(7) 0.149(9) -0.072(8) 0.176(11) -0.103(9)
N31 0.0293(12) 0.0212(13) 0.0354(12) -0.0009(10) 0.0180(11) -0.0014(10)
N41 0.0209(10) 0.0305(11) 0.0327(11) 0.0043(13) 0.0137(9) 0.0009(12)
C11 0.0271(16) 0.0327(15) 0.0323(16) -0.0026(13) 0.0155(14) 0.0007(13)
C12 0.0244(16) 0.0242(14) 0.0349(17) -0.0042(13) 0.0136(14) -0.0011(12)
C13 0.034(2) 0.0360(17) 0.058(3) -0.0015(16) 0.017(2) -0.0074(15)
C14 0.055(3) 0.0317(18) 0.075(3) 0.0017(19) 0.019(2) -0.0136(17)
C15 0.055(3) 0.0257(17) 0.061(3) 0.0068(17) 0.012(2) 0.0049(16)
C16 0.0291(18) 0.0343(16) 0.045(2) -0.0014(15) 0.0103(16) 0.0065(14)
C17 0.0200(13) 0.0373(18) 0.0382(16) 0.0044(14) 0.0187(13) 0.0000(13)
C18 0.034(2) 0.0291(16) 0.051(2) 0.0016(15) 0.0190(18) 0.0056(14)
C21 0.0320(18) 0.0319(15) 0.0442(19) -0.0040(14) 0.0231(16) 0.0015(13)
C22 0.052(7) 0.044(5) 0.064(9) 0.003(5) 0.040(7) 0.010(5)
C22B 0.059(8) 0.028(4) 0.056(8) -0.006(4) 0.042(6) 0.001(5)
C23 0.108(12) 0.048(6) 0.105(11) -0.005(7) 0.094(11) 0.008(6)
C23B 0.141(14) 0.043(6) 0.090(10) -0.003(7) 0.095(10) 0.001(7)
C24 0.060(12) 0.041(5) 0.079(15) -0.016(9) 0.039(9) 0.006(7)
C24B 0.078(15) 0.041(5) 0.069(13) -0.023(8) 0.045(10) -0.005(9)
C25 0.061(3) 0.0357(18) 0.061(3) -0.0022(18) 0.034(2) -0.0003(18)
C26 0.041(2) 0.0345(16) 0.0420(19) 0.0015(15) 0.0235(17) -0.0010(14)
C27 0.104(7) 0.063(5) 0.086(6) -0.021(6) 0.087(6) -0.021(6)
C27B 0.160(12) 0.050(6) 0.125(8) -0.021(6) 0.133(9) -0.022(6)
C28 0.106(8) 0.043(4) 0.117(7) -0.007(5) 0.095(7) -0.010(4)
C28B 0.155(10) 0.055(5) 0.118(7) -0.027(6) 0.111(7) -0.041(5)
C32 0.0259(15) 0.0249(16) 0.0344(15) 0.0017(12) 0.0148(13) 0.0009(11)
C33 0.0266(16) 0.0337(14) 0.0322(16) -0.0028(13) 0.0101(14) -0.0008(13)
C34 0.038(2) 0.0479(18) 0.0335(18) -0.0052(16) 0.0112(16) 0.0008(16)
C35 0.055(2) 0.0410(17) 0.0353(18) -0.0023(15) 0.0253(18) 0.0007(16)
C36 0.0429(18) 0.0300(17) 0.0440(18) -0.0014(14) 0.0284(16) -0.0004(13)
C42 0.0227(13) 0.0308(15) 0.0313(13) 0.0001(14) 0.0121(11) -0.0009(14)
C43 0.0202(13) 0.073(2) 0.0343(15) -0.0033(19) 0.0110(12) -0.0064(19)
C44 0.0278(16) 0.081(3) 0.0490(18) 0.003(2) 0.0245(15) 0.002(2)
C45 0.0341(17) 0.070(2) 0.0340(15) 0.0016(17) 0.0215(14) 0.0000(18)
C46 0.0236(14) 0.054(2) 0.0309(14) 0.0047(16) 0.0112(12) -0.0005(16)
C51 0.133(12) 0.189(11) 0.042(6) -0.018(8) 0.022(7) 0.005(12)
C51B 0.27(3) 0.326(18) 0.300(19) 0.219(18) 0.22(2) 0.067(18)
C52 0.60(3) 0.292(12) 0.48(2) -0.006(12) 0.47(2) -0.048(14)
C52B 0.60(3) 0.292(12) 0.48(2) -0.006(12) 0.47(2) -0.048(14)
C53 0.094(10) 0.064(6) 0.076(8) -0.025(5) 0.020(7) -0.015(6)
C53B 0.075(10) 0.113(11) 0.165(11) -0.033(8) -0.004(10) -0.053(8)
C101 0.038(2) 0.045(2) 0.075(3) 0.0042(18) 0.022(2) 0.0146(16)
C102 0.071(3) 0.046(2) 0.076(3) 0.015(2) 0.045(3) 0.0036(19)
C103 0.053(3) 0.0373(19) 0.067(3) -0.0055(18) 0.022(2) 0.0039(17)
C104 0.183(7) 0.084(3) 0.132(5) -0.014(3) 0.114(5) -0.028(4)
C105 0.104(8) 0.059(5) 0.167(9) -0.004(6) 0.088(7) 0.000(5)
C106 0.093(8) 0.045(5) 0.106(10) 0.001(6) 0.076(8) -0.018(5)
C107 0.183(7) 0.084(3) 0.132(5) -0.014(3) 0.114(5) -0.028(4)
C108 0.21(2) 0.120(11) 0.140(12) -0.044(11) 0.143(15) -0.086(12)
C109 0.163(9) 0.085(7) 0.118(7) -0.026(6) 0.105(7) -0.027(6)

loop_
_atom_type_symbol
_atom_type_description
_atom_type_scat_dispersion_real
_atom_type_scat_dispersion_imag
_atom_type_scat_source
Pt Pt -1.7033 8.3905 'International Tables Vol C Tables 4.2.6.8 and 6.1.1.4'
S S 0.1246 0.1234 'International Tables Vol C Tables 4.2.6.8 and 6.1.1.4'
O O 0.0106 0.0060 'International Tables Vol C Tables 4.2.6.8 and 6.1.1.4'
N N 0.0061 0.0033 'International Tables Vol C Tables 4.2.6.8 and 6.1.1.4'
C C 0.0033 0.0016 'International Tables Vol C Tables 4.2.6.8 and 6.1.1.4'
H H 0.0000 0.0000 'International Tables Vol C Tables 4.2.6.8 and 6.1.1.4'

loop_
_geom_angle_atom_site_label_1
_geom_angle_atom_site_label_2
_geom_angle_atom_site_label_3
_geom_angle
_geom_angle_site_symmetry_1
_geom_angle_site_symmetry_3
_geom_angle_publ_flag
N41 Pt1 N31 79.18(10) . . ?
N41 Pt1 S1 94.24(7) . . ?
N31 Pt1 S1 173.38(7) . . ?
N41 Pt1 S2 173.69(6) . . ?
N31 Pt1 S2 98.29(8) . . ?
S1 Pt1 S2 88.33(3) . . ?
C11 S1 Pt1 107.36(10) . . ?
C21 S2 Pt1 111.59(11) . . ?
C17 N1 C18 126.6(3) . . ?
C17 N1 H1 116.7 . . ?
C18 N1 H1 116.7 . . ?
C27 N2 C28 134.1(11) . . ?
C27 N2 H2 113.0 . . ?
C28 N2 H2 113.0 . . ?
C27B N2B C28B 135.5(12) . . ?
C27B N2B H2B 112.2 . . ?
C28B N2B H2B 112.2 . . ?
C36 N31 C32 118.7(3) . . ?
C36 N31 Pt1 126.5(2) . . ?
C32 N31 Pt1 114.8(2) . . ?
C46 N41 C42 118.2(2) . . ?
C46 N41 Pt1 126.01(19) . . ?
C42 N41 Pt1 115.66(19) . . ?
C16 C11 C12 118.9(3) . . ?
C16 C11 S1 119.0(2) . . ?
C12 C11 S1 122.0(2) . . ?
C13 C12 C11 119.5(3) . . ?
C13 C12 C17 116.1(3) . . ?
C11 C12 C17 124.4(3) . . ?
C14 C13 C12 120.7(3) . . ?
C14 C13 H13 119.7 . . ?
C12 C13 H13 119.7 . . ?
C13 C14 C15 120.0(3) . . ?
C13 C14 H14 120.0 . . ?
C15 C14 H14 120.0 . . ?
C16 C15 C14 120.0(3) . . ?
C16 C15 H15 120.0 . . ?
C14 C15 H15 120.0 . . ?
C15 C16 C11 120.8(3) . . ?
C15 C16 H16 119.6 . . ?
C11 C16 H16 119.6 . . ?
O1 C17 N1 124.0(3) . . ?
O1 C17 C12 120.5(3) . . ?
N1 C17 C12 115.4(3) . . ?
N1 C18 C102 109.5(3) . . ?
N1 C18 C101 110.9(3) . . ?
C102 C18 C101 110.6(3) . . ?
N1 C18 C103 105.2(3) . . ?
C102 C18 C103 109.8(3) . . ?
C101 C18 C103 110.6(3) . . ?
C22 C21 C26 115.1(6) . . ?
C22 C21 C22B 23.6(6) . . ?
C26 C21 C22B 118.4(5) . . ?
C22 C21 S2 120.6(6) . . ?
C26 C21 S2 122.0(3) . . ?
C22B C21 S2 119.0(5) . . ?
C21 C22 C23 120.2(11) . . ?
C21 C22 C27 121.8(12) . . ?
C23 C22 C27 117.9(13) . . ?
C23B C22B C21 119.6(10) . . ?
C23B C22B C27B 114.2(12) . . ?
C21 C22B C27B 126.2(10) . . ?
C24 C23 C22 122.2(19) . . ?
C24 C23 H23 118.9 . . ?
C22 C23 H23 118.9 . . ?
C22B C23B C24B 118.6(16) . . ?
C22B C23B H23B 120.7 . . ?
C24B C23B H23B 120.7 . . ?
C23 C24 C25 122(2) . . ?
C23 C24 H24 119.2 . . ?
C25 C24 H24 119.2 . . ?
C25 C24B C23B 119(2) . . ?
C25 C24B H24B 120.3 . . ?
C23B C24B H24B 120.3 . . ?
C24B C25 C24 21.9(12) . . ?
C24B C25 C26 120.8(12) . . ?
C24 C25 C26 117.4(12) . . ?
C24B C25 H25 122.8 . . ?
C24 C25 H25 131.2 . . ?
C26 C25 H25 111.4 . . ?
C25 C26 C21 121.9(3) . . ?
C25 C26 H26 119.1 . . ?
C21 C26 H26 119.1 . . ?
O2 C27 N2 124.4(10) . . ?
O2 C27 C22 117.3(10) . . ?
N2 C27 C22 117.8(10) . . ?
O2B C27B N2B 128.4(10) . . ?
O2B C27B C22B 121.1(10) . . ?
N2B C27B C22B 110.2(11) . . ?
C106 C28 C104 119.0(8) . . ?
C106 C28 C105 109.5(9) . . ?
C104 C28 C105 102.3(7) . . ?
C106 C28 N2 109.4(9) . . ?
C104 C28 N2 107.7(9) . . ?
C105 C28 N2 108.3(8) . . ?
C109 C28B N2B 112.1(10) . . ?
C109 C28B C108 114.3(10) . . ?
N2B C28B C108 111.5(10) . . ?
N31 C32 C33 121.8(3) . . ?
N31 C32 C42 115.3(2) . . ?
C33 C32 C42 122.9(3) . . ?
C32 C33 C34 118.3(3) . . ?
C32 C33 H33 120.9 . . ?
C34 C33 H33 120.9 . . ?
C35 C34 C33 119.4(3) . . ?
C35 C34 H34 120.3 . . ?
C33 C34 H34 120.3 . . ?
C36 C35 C34 119.9(3) . . ?
C36 C35 H35 120.1 . . ?
C34 C35 H35 120.1 . . ?
N31 C36 C35 121.9(3) . . ?
N31 C36 H36 119.0 . . ?
C35 C36 H36 119.0 . . ?
N41 C42 C43 121.9(3) . . ?
N41 C42 C32 115.0(3) . . ?
C43 C42 C32 123.0(3) . . ?
C42 C43 C44 119.0(3) . . ?
C42 C43 H43 120.5 . . ?
C44 C43 H43 120.5 . . ?
C45 C44 C43 119.1(3) . . ?
C45 C44 H44 120.5 . . ?
C43 C44 H44 120.5 . . ?
C46 C45 C44 119.7(3) . . ?
C46 C45 H45 120.1 . . ?
C44 C45 H45 120.1 . . ?
N41 C46 C45 122.0(3) . . ?
N41 C46 H46 119.0 . . ?
C45 C46 H46 119.0 . . ?
O3 C51 C52 113.6(13) . . ?
O3 C51 C53 118.2(11) . . ?
C52 C51 C53 120.5(13) . . ?
O3B C51B C53B 128(2) . . ?
C51 C52 H52A 109.5 . . ?
C51 C52 H52B 109.5 . . ?
H52A C52 H52B 109.5 . . ?
C51 C52 H52C 109.5 . . ?
H52A C52 H52C 109.5 . . ?
H52B C52 H52C 109.5 . . ?
C51 C53 H53A 109.5 . . ?
C51 C53 H53B 109.5 . . ?
H53A C53 H53B 109.5 . . ?
C51 C53 H53C 109.5 . . ?
H53A C53 H53C 109.5 . . ?
H53B C53 H53C 109.5 . . ?
C51B C53B H53D 109.5 . . ?
C51B C53B H53E 109.5 . . ?
H53D C53B H53E 109.5 . . ?
C51B C53B H53F 109.5 . . ?
H53D C53B H53F 109.5 . . ?
H53E C53B H53F 109.5 . . ?
C18 C101 H101 109.5 . . ?
C18 C101 H102 109.5 . . ?
H101 C101 H102 109.5 . . ?
C18 C101 H103 109.5 . . ?
H101 C101 H103 109.5 . . ?
H102 C101 H103 109.5 . . ?
C18 C102 H104 109.5 . . ?
C18 C102 H105 109.5 . . ?
H104 C102 H105 109.5 . . ?
C18 C102 H106 109.5 . . ?
H104 C102 H106 109.5 . . ?
H105 C102 H106 109.5 . . ?
C18 C103 H107 109.5 . . ?
C18 C103 H108 109.5 . . ?
H107 C103 H108 109.5 . . ?
C18 C103 H109 109.5 . . ?
H107 C103 H109 109.5 . . ?
H108 C103 H109 109.5 . . ?
C28 C104 H110 109.5 . . ?
C28 C104 H111 109.5 . . ?
H110 C104 H111 109.5 . . ?
C28 C104 H112 109.5 . . ?
H110 C104 H112 109.5 . . ?
H111 C104 H112 109.5 . . ?
C28 C105 H113 109.5 . . ?
C28 C105 H114 109.5 . . ?
H113 C105 H114 109.5 . . ?
C28 C105 H115 109.5 . . ?
H113 C105 H115 109.5 . . ?
H114 C105 H115 109.5 . . ?
C28 C106 H116 109.5 . . ?
C28 C106 H117 109.5 . . ?
H116 C106 H117 109.5 . . ?
C28 C106 H118 109.5 . . ?
H116 C106 H118 109.5 . . ?
H117 C106 H118 109.5 . . ?
C28B C108 H123 109.5 . . ?
C28B C108 H124 109.5 . . ?
H123 C108 H124 109.5 . . ?
C28B C108 H125 109.5 . . ?
H123 C108 H125 109.5 . . ?
H124 C108 H125 109.5 . . ?
C28B C109 H126 109.5 . . ?
C28B C109 H127 109.5 . . ?
H126 C109 H127 109.5 . . ?
C28B C109 H128 109.5 . . ?
H126 C109 H128 109.5 . . ?
H127 C109 H128 109.5 . . ?

loop_
_geom_bond_atom_site_label_1
_geom_bond_atom_site_label_2
_geom_bond_distance
_geom_bond_site_symmetry_2
_geom_bond_publ_flag
Pt1 N41 2.063(2) . ?
Pt1 N31 2.070(2) . ?
Pt1 S1 2.2867(8) . ?
Pt1 S2 2.2893(9) . ?
S1 C11 1.782(3) . ?
S2 C21 1.771(3) . ?
O1 C17 1.239(3) . ?
O2 C27 1.201(11) . ?
O2B C27B 1.195(11) . ?
O3 C51 1.184(13) . ?
O3B C51B 1.165(17) . ?
N1 C17 1.335(4) . ?
N1 C18 1.487(4) . ?
N1 H1 0.8800 . ?
N2 C27 1.389(12) . ?
N2 C28 1.511(10) . ?
N2 H2 0.8800 . ?
N2B C27B 1.390(12) . ?
N2B C28B 1.491(11) . ?
N2B H2B 0.8800 . ?
N31 C36 1.344(4) . ?
N31 C32 1.367(4) . ?
N41 C46 1.353(4) . ?
N41 C42 1.355(3) . ?
C11 C16 1.393(4) . ?
C11 C12 1.404(4) . ?
C12 C13 1.396(4) . ?
C12 C17 1.502(4) . ?
C13 C14 1.372(5) . ?
C13 H13 0.9500 . ?
C14 C15 1.386(5) . ?
C14 H14 0.9500 . ?
C15 C16 1.380(5) . ?
C15 H15 0.9500 . ?
C16 H16 0.9500 . ?
C18 C102 1.517(5) . ?
C18 C101 1.522(4) . ?
C18 C103 1.525(4) . ?
C21 C22 1.379(16) . ?
C21 C26 1.391(4) . ?
C21 C22B 1.446(15) . ?
C22 C23 1.39(2) . ?
C22 C27 1.527(12) . ?
C22B C23B 1.40(2) . ?
C22B C27B 1.548(11) . ?
C23 C24 1.26(3) . ?
C23 H23 0.9500 . ?
C23B C24B 1.49(3) . ?
C23B H23B 0.9500 . ?
C24 C25 1.36(3) . ?
C24 H24 0.9500 . ?
C24B C25 1.36(3) . ?
C24B H24B 0.9500 . ?
C25 C26 1.385(4) . ?
C25 H25 0.9336 . ?
C26 H26 0.9500 . ?
C28 C106 1.483(11) . ?
C28 C104 1.489(8) . ?
C28 C105 1.493(10) . ?
C28B C109 1.449(10) . ?
C28B C108 1.500(11) . ?
C32 C33 1.383(4) . ?
C32 C42 1.477(4) . ?
C33 C34 1.393(4) . ?
C33 H33 0.9500 . ?
C34 C35 1.374(5) . ?
C34 H34 0.9500 . ?
C35 C36 1.369(4) . ?
C35 H35 0.9500 . ?
C36 H36 0.9500 . ?
C42 C43 1.375(4) . ?
C43 C44 1.381(5) . ?
C43 H43 0.9500 . ?
C44 C45 1.376(4) . ?
C44 H44 0.9500 . ?
C45 C46 1.361(4) . ?
C45 H45 0.9500 . ?
C46 H46 0.9500 . ?
C51 C52 1.402(14) . ?
C51 C53 1.465(14) . ?
C51B C53B 1.347(16) . ?
C52 H52A 0.9800 . ?
C52 H52B 0.9800 . ?
C52 H52C 0.9800 . ?
C53 H53A 0.9800 . ?
C53 H53B 0.9800 . ?
C53 H53C 0.9800 . ?
C53B H53D 0.9800 . ?
C53B H53E 0.9800 . ?
C53B H53F 0.9800 . ?
C101 H101 0.9800 . ?
C101 H102 0.9800 . ?
C101 H103 0.9800 . ?
C102 H104 0.9800 . ?
C102 H105 0.9800 . ?
C102 H106 0.9800 . ?
C103 H107 0.9800 . ?
C103 H108 0.9800 . ?
C103 H109 0.9800 . ?
C104 H110 0.9800 . ?
C104 H111 0.9800 . ?
C104 H112 0.9800 . ?
C105 H113 0.9800 . ?
C105 H114 0.9800 . ?
C105 H115 0.9800 . ?
C106 H116 0.9800 . ?
C106 H117 0.9800 . ?
C106 H118 0.9800 . ?
C108 H123 0.9800 . ?
C108 H124 0.9800 . ?
C108 H125 0.9800 . ?
C109 H126 0.9800 . ?
C109 H127 0.9800 . ?
C109 H128 0.9800 . ?

loop_
_geom_torsion_atom_site_label_1
_geom_torsion_atom_site_label_2
_geom_torsion_atom_site_label_3
_geom_torsion_atom_site_label_4
_geom_torsion
_geom_torsion_site_symmetry_1
_geom_torsion_site_symmetry_2
_geom_torsion_site_symmetry_3
_geom_torsion_site_symmetry_4
_geom_torsion_publ_flag
N41 Pt1 S1 C11 131.61(12) . . . . ?
N31 Pt1 S1 C11 138.1(5) . . . . ?
S2 Pt1 S1 C11 -42.62(11) . . . . ?
N41 Pt1 S2 C21 127.0(6) . . . . ?
N31 Pt1 S2 C21 61.08(13) . . . . ?
S1 Pt1 S2 C21 -118.84(12) . . . . ?
N41 Pt1 N31 C36 -177.6(2) . . . . ?
S1 Pt1 N31 C36 175.9(4) . . . . ?
S2 Pt1 N31 C36 -3.4(2) . . . . ?
N41 Pt1 N31 C32 0.07(17) . . . . ?
S1 Pt1 N31 C32 -6.5(6) . . . . ?
S2 Pt1 N31 C32 174.21(16) . . . . ?
N31 Pt1 N41 C46 177.8(2) . . . . ?
S1 Pt1 N41 C46 -2.9(2) . . . . ?
S2 Pt1 N41 C46 111.0(6) . . . . ?
N31 Pt1 N41 C42 1.37(19) . . . . ?
S1 Pt1 N41 C42 -179.39(19) . . . . ?
S2 Pt1 N41 C42 -65.5(7) . . . . ?
Pt1 S1 C11 C16 -51.9(3) . . . . ?
Pt1 S1 C11 C12 133.1(2) . . . . ?
C16 C11 C12 C13 -2.8(5) . . . . ?
S1 C11 C12 C13 172.2(3) . . . . ?
C16 C11 C12 C17 176.5(3) . . . . ?
S1 C11 C12 C17 -8.5(4) . . . . ?
C11 C12 C13 C14 3.7(5) . . . . ?
C17 C12 C13 C14 -175.7(3) . . . . ?
C12 C13 C14 C15 -1.6(6) . . . . ?
C13 C14 C15 C16 -1.3(7) . . . . ?
C14 C15 C16 C11 2.0(6) . . . . ?
C12 C11 C16 C15 0.0(5) . . . . ?
S1 C11 C16 C15 -175.2(3) . . . . ?
C18 N1 C17 O1 -15.4(5) . . . . ?
C18 N1 C17 C12 166.7(3) . . . . ?
C13 C12 C17 O1 -48.6(4) . . . . ?
C11 C12 C17 O1 132.1(3) . . . . ?
C13 C12 C17 N1 129.4(3) . . . . ?
C11 C12 C17 N1 -49.9(4) . . . . ?
C17 N1 C18 C102 -59.2(4) . . . . ?
C17 N1 C18 C101 63.2(4) . . . . ?
C17 N1 C18 C103 -177.2(3) . . . . ?
Pt1 S2 C21 C22 177.6(5) . . . . ?
Pt1 S2 C21 C26 15.8(3) . . . . ?
Pt1 S2 C21 C22B -155.2(5) . . . . ?
C26 C21 C22 C23 -9.0(12) . . . . ?
C22B C21 C22 C23 95(3) . . . . ?
S2 C21 C22 C23 -172.0(8) . . . . ?
C26 C21 C22 C27 174.8(7) . . . . ?
C22B C21 C22 C27 -81(2) . . . . ?
S2 C21 C22 C27 11.8(11) . . . . ?
C22 C21 C22B C23B -79(3) . . . . ?
C26 C21 C22B C23B 9.5(12) . . . . ?
S2 C21 C22B C23B -179.2(9) . . . . ?
C22 C21 C22B C27B 101(3) . . . . ?
C26 C21 C22B C27B -170.4(9) . . . . ?
S2 C21 C22B C27B 0.8(13) . . . . ?
C21 C22 C23 C24 7(2) . . . . ?
C27 C22 C23 C24 -176.5(13) . . . . ?
C21 C22B C23B C24B -3.0(18) . . . . ?
C27B C22B C23B C24B 177.0(12) . . . . ?
C22 C23 C24 C25 -8(2) . . . . ?
C22B C23B C24B C25 1(2) . . . . ?
C23B C24B C25 C24 82(6) . . . . ?
C23B C24B C25 C26 -5.1(17) . . . . ?
C23 C24 C25 C24B -95(7) . . . . ?
C23 C24 C25 C26 10(2) . . . . ?
C24B C25 C26 C21 12.2(10) . . . . ?
C24 C25 C26 C21 -12.6(10) . . . . ?
C22 C21 C26 C25 12.1(7) . . . . ?
C22B C21 C26 C25 -14.2(7) . . . . ?
S2 C21 C26 C25 174.8(3) . . . . ?
C28 N2 C27 O2 15(3) . . . . ?
C28 N2 C27 C22 -173.3(14) . . . . ?
C21 C22 C27 O2 -139.3(10) . . . . ?
C23 C22 C27 O2 44.4(16) . . . . ?
C21 C22 C27 N2 48.6(17) . . . . ?
C23 C22 C27 N2 -127.7(14) . . . . ?
C28B N2B C27B O2B -5(4) . . . . ?
C28B N2B C27B C22B -178.0(18) . . . . ?
C23B C22B C27B O2B -41.5(18) . . . . ?
C21 C22B C27B O2B 138.5(11) . . . . ?
C23B C22B C27B N2B 132.0(15) . . . . ?
C21 C22B C27B N2B -48.1(19) . . . . ?
C27 N2 C28 C106 -49(2) . . . . ?
C27 N2 C28 C104 81.4(19) . . . . ?
C27 N2 C28 C105 -168.6(17) . . . . ?
C27B N2B C28B C109 158(2) . . . . ?
C27B N2B C28B C108 29(3) . . . . ?
C36 N31 C32 C33 -1.8(4) . . . . ?
Pt1 N31 C32 C33 -179.6(2) . . . . ?
C36 N31 C32 C42 176.5(2) . . . . ?
Pt1 N31 C32 C42 -1.4(3) . . . . ?
N31 C32 C33 C34 0.4(4) . . . . ?
C42 C32 C33 C34 -177.8(3) . . . . ?
C32 C33 C34 C35 0.8(5) . . . . ?
C33 C34 C35 C36 -0.5(5) . . . . ?
C32 N31 C36 C35 2.1(4) . . . . ?
Pt1 N31 C36 C35 179.6(2) . . . . ?
C34 C35 C36 N31 -1.0(5) . . . . ?
C46 N41 C42 C43 -1.1(4) . . . . ?
Pt1 N41 C42 C43 175.7(2) . . . . ?
C46 N41 C42 C32 -179.2(2) . . . . ?
Pt1 N41 C42 C32 -2.5(3) . . . . ?
N31 C32 C42 N41 2.5(3) . . . . ?
C33 C32 C42 N41 -179.2(3) . . . . ?
N31 C32 C42 C43 -175.6(3) . . . . ?
C33 C32 C42 C43 2.6(4) . . . . ?
N41 C42 C43 C44 0.6(5) . . . . ?
C32 C42 C43 C44 178.6(3) . . . . ?
C42 C43 C44 C45 0.6(5) . . . . ?
C43 C44 C45 C46 -1.3(5) . . . . ?
C42 N41 C46 C45 0.3(5) . . . . ?
Pt1 N41 C46 C45 -176.1(2) . . . . ?
C44 C45 C46 N41 0.8(5) . . . . ?
